data_2201636
loop_
_publ_author_name
'Rickard, Clifton E. F.'
'Brimble, Margaret A.'
'Pavia, Gabrielle'
'Stevenson, Ralph J.'

_publ_section_title
;
 <i>cis</i>-2-(2-Methoxyphenyl)-3-(phenylselenyl)tetrahydropyran
;
_journal_issue 8
_journal_name_full 'Acta Crystallographica Section E'
_journal_page_first o933
_journal_page_last o934
_journal_paper_doi 10.1107/S1600536802013272
_journal_volume 58
_journal_year 2002
_chemical_formula_iupac 'C18 H20 O2 Se'
_chemical_formula_moiety 'C18 H20 O2 Se'
_chemical_formula_sum 'C18 H20 O2 Se'
_chemical_formula_weight 347.30
_chemical_name_systematic
;
cis-2-(2-Methoxyphenyl)-3-(phenylselenyl)tetrahydropyran
;
_space_group_IT_number 2
_symmetry_cell_setting triclinic
_symmetry_space_group_name_Hall '-P 1'
_symmetry_space_group_name_H-M 'P -1'
_atom_sites_solution_hydrogens difmap
_atom_sites_solution_primary direct
_atom_sites_solution_secondary difmap
_audit_creation_method SHELXL-97
_cell_angle_alpha 97.180(2)
_cell_angle_beta 97.654(2)
_cell_angle_gamma 94.793(2)
_cell_formula_units_Z 2
_cell_length_a 7.1823(4)
_cell_length_b 7.7739(4)
_cell_length_c 13.9367(7)
_cell_measurement_reflns_used 6450
_cell_measurement_temperature 150(2)
_cell_measurement_theta_max 26
_cell_measurement_theta_min 2
_cell_volume 761.18(7)
_computing_cell_refinement SMART
_computing_data_collection 'SMART (Siemens, 1995)'
_computing_data_reduction 'SAINT  (Siemens, 1995)'
_computing_molecular_graphics 'SHELXTL (Siemens, 1994)'
_computing_publication_material SHELXL97
_computing_structure_refinement 'SHELXL97 Sheldrick, (1997)'
_computing_structure_solution 'SHELXS Sheldrick, (1990)'
_diffrn_ambient_temperature 150(2)
_diffrn_measured_fraction_theta_full 0.985
_diffrn_measured_fraction_theta_max 0.985
_diffrn_measurement_device_type 'Siemens SMART'
_diffrn_measurement_method 'Area-detector \w'
_diffrn_radiation_monochromator graphite
_diffrn_radiation_source 'fine-focus sealed tube'
_diffrn_radiation_type MoK\a
_diffrn_radiation_wavelength 0.71073
_diffrn_reflns_av_R_equivalents 0.016
_diffrn_reflns_av_sigmaI/netI 0.021
_diffrn_reflns_limit_h_max 8
_diffrn_reflns_limit_h_min -8
_diffrn_reflns_limit_k_max 9
_diffrn_reflns_limit_k_min -9
_diffrn_reflns_limit_l_max 17
_diffrn_reflns_limit_l_min 0
_diffrn_reflns_number 7048
_diffrn_reflns_theta_full 26.1
_diffrn_reflns_theta_max 26.1
_diffrn_reflns_theta_min 1.5
_diffrn_standards_decay_% <2
_diffrn_standards_number 0
_exptl_absorpt_coefficient_mu 2.468
_exptl_absorpt_correction_T_max 0.709
_exptl_absorpt_correction_T_min 0.460
_exptl_absorpt_correction_type multi-scan
_exptl_absorpt_process_details '(Blessing, 1995)'
_exptl_crystal_colour Yellow
_exptl_crystal_density_diffrn 1.515
_exptl_crystal_density_method 'not measured'
_exptl_crystal_description 'Irregular fragment'
_exptl_crystal_F_000 356
_exptl_crystal_size_max 0.36
_exptl_crystal_size_mid 0.28
_exptl_crystal_size_min 0.14
_refine_diff_density_max 0.32
_refine_diff_density_min -0.23
_refine_ls_extinction_method none
_refine_ls_goodness_of_fit_ref 1.06
_refine_ls_hydrogen_treatment constr
_refine_ls_matrix_type full
_refine_ls_number_parameters 193
_refine_ls_number_reflns 2984
_refine_ls_number_restraints 0
_refine_ls_restrained_S_all 1.06
_refine_ls_R_factor_all 0.020
_refine_ls_R_factor_gt 0.019
_refine_ls_shift/su_max 0.007
_refine_ls_shift/su_mean 0.001
_refine_ls_structure_factor_coef Fsqd
_refine_ls_weighting_details 'calc w = 1/[\s^2^(Fo^2^)+(0.0303P)^2^+0.2068P] where P = (Fo^2^+2Fc^2^)/3'
_refine_ls_weighting_scheme calc
_refine_ls_wR_factor_gt 0.051
_refine_ls_wR_factor_ref 0.052
_reflns_number_gt 2832
_reflns_number_total 2984
_reflns_threshold_expression I>2\s(I)
_cod_data_source_file tk6071.cif
_cod_data_source_block I
_cod_depositor_comments
;
The following automatic conversions were performed:
'_symmetry_cell_setting' value 'Triclinic' changed to 'triclinic'
according to '/home/saulius/struct/CIF-dictionaries/cif_core.dic'
dictionary named 'cif_core.dic' version 2.4.1 from 2010-06-29.

Automatic conversion script
Id: cif_fix_enum 1527 2010-12-29 10:47:43Z saulius 

The following automatic conversions were performed:

'_symmetry_cell_setting' value 'Triclinic' changed to 'triclinic'
according to /home/saulius/struct/CIF-dictionaries/cif_core.dic
dictionary named 'cif_core.dic' version 2.4.1 from
2010-06-29.

'_exptl_absorpt_correction_type' value 'Multi-scan'
changed to 'multi-scan' according to
/home/saulius/struct/CIF-dictionaries/cif_core.dic dictionary named
'cif_core.dic' version 2.4.1 from 2010-06-29.

Automatic conversion script
Id: cif_fix_values 1715 2011-07-08 13:25:40Z adriana 
;
_cod_database_code 2201636
_cod_database_fobs_code 2201636

loop_
_symmetry_equiv_pos_as_xyz
'x, y, z'
'-x, -y, -z'

loop_
_atom_site_label
_atom_site_fract_x
_atom_site_fract_y
_atom_site_fract_z
_atom_site_U_iso_or_equiv
_atom_site_adp_type
_atom_site_calc_flag
_atom_site_refinement_flags
_atom_site_occupancy
_atom_site_disorder_assembly
_atom_site_disorder_group
_atom_site_type_symbol
Se 0.06350(2) 0.534651(18) 0.203666(10) 0.01788(6) Uani d . 1 . . Se
O1 -0.07940(15) 0.91423(15) 0.24290(8) 0.0206(2) Uani d . 1 . . O
C2 0.0635(2) 0.87059(19) 0.31477(10) 0.0165(3) Uani d . 1 . . C
H2 0.1363 0.9820 0.3483 0.020 Uiso calc R 1 . . H
C3 0.2028(2) 0.76066(19) 0.26609(10) 0.0162(3) Uani d . 1 . . C
H3 0.3053 0.7383 0.3176 0.019 Uiso calc R 1 . . H
C4 0.2906(2) 0.8619(2) 0.19316(11) 0.0205(3) Uani d . 1 . . C
H4 0.3739(12) 0.9581(13) 0.2280(5) 0.025 Uiso calc R 1 . . H
H4A 0.3632(11) 0.7879(10) 0.1566(5) 0.025 Uiso calc R 1 . . H
C5 0.1403(2) 0.9289(2) 0.12311(11) 0.0233(3) Uani d . 1 . . C
H5 0.2008(9) 1.0089(11) 0.0853(6) 0.028 Uiso calc R 1 . . H
H5A 0.0724(10) 0.8313(14) 0.0776(7) 0.028 Uiso calc R 1 . . H
C6 0.0020(3) 1.0220(2) 0.17917(12) 0.0256(3) Uani d . 1 . . C
H6 0.0678(10) 1.1294(16) 0.2183(6) 0.031 Uiso calc R 1 . . H
H6A -0.0995(15) 1.0553(6) 0.1325(7) 0.031 Uiso calc R 1 . . H
O2 0.25985(15) 0.84935(15) 0.49284(8) 0.0226(2) Uani d . 1 . . O
C1' 0.0743(2) 0.78189(19) 0.48253(10) 0.0174(3) Uani d . 1 . . C
C2' -0.0311(2) 0.78706(19) 0.39071(10) 0.0165(3) Uani d . 1 . . C
C3' -0.2203(2) 0.7213(2) 0.37402(11) 0.0199(3) Uani d . 1 . . C
H3B -0.2931 0.7237 0.3122 0.024 Uiso calc R 1 . . H
C4' -0.3043(2) 0.6516(2) 0.44729(12) 0.0231(3) Uani d . 1 . . C
H4B -0.4339 0.6076 0.4354 0.028 Uiso calc R 1 . . H
C5' -0.1986(2) 0.6468(2) 0.53695(11) 0.0231(3) Uani d . 1 . . C
H5B -0.2559 0.5989 0.5866 0.028 Uiso calc R 1 . . H
C6' -0.0087(2) 0.7113(2) 0.55539(11) 0.0206(3) Uani d . 1 . . C
H6B 0.0636 0.7072 0.6172 0.025 Uiso calc R 1 . . H
C7' 0.3694(2) 0.8605(2) 0.58719(11) 0.0250(3) Uani d . 1 . . C
H7A 0.3083 0.9292 0.6356 0.038 Uiso calc R 1 . . H
H7B 0.4961 0.9168 0.5860 0.038 Uiso calc R 1 . . H
H7C 0.3789 0.7430 0.6048 0.038 Uiso calc R 1 . . H
C1" 0.2638(2) 0.43192(19) 0.14563(11) 0.0171(3) Uani d . 1 . . C
C2" 0.2418(2) 0.3869(2) 0.04492(11) 0.0212(3) Uani d . 1 . . C
H2C 0.1343 0.4169 0.0054 0.025 Uiso calc R 1 . . H
C3" 0.3760(3) 0.2982(2) 0.00151(12) 0.0261(4) Uani d . 1 . . C
H3C 0.3584 0.2655 -0.0673 0.031 Uiso calc R 1 . . H
C4" 0.5356(2) 0.2573(2) 0.05848(12) 0.0272(4) Uani d . 1 . . C
H4C 0.6274 0.1967 0.0289 0.033 Uiso calc R 1 . . H
C5" 0.5600(2) 0.3058(2) 0.15928(12) 0.0270(4) Uani d . 1 . . C
H5C 0.6703 0.2804 0.1985 0.032 Uiso calc R 1 . . H
C6" 0.4247(2) 0.3907(2) 0.20269(11) 0.0231(3) Uani d . 1 . . C
H6C 0.4411 0.4212 0.2717 0.028 Uiso calc R 1 . . H

loop_
_atom_site_aniso_label
_atom_site_aniso_U_11
_atom_site_aniso_U_22
_atom_site_aniso_U_33
_atom_site_aniso_U_12
_atom_site_aniso_U_13
_atom_site_aniso_U_23
Se 0.01788(9) 0.01570(9) 0.02020(9) 0.00116(6) 0.00538(6) 0.00063(6)
O1 0.0213(5) 0.0235(6) 0.0196(5) 0.0068(5) 0.0045(4) 0.0088(4)
C2 0.0186(7) 0.0150(7) 0.0159(7) 0.0022(6) 0.0027(6) 0.0016(5)
C3 0.0169(7) 0.0154(7) 0.0155(7) 0.0001(6) 0.0022(5) 0.0011(5)
C4 0.0210(8) 0.0197(8) 0.0212(7) -0.0020(6) 0.0073(6) 0.0021(6)
C5 0.0318(9) 0.0210(8) 0.0192(7) 0.0012(7) 0.0082(6) 0.0071(6)
C6 0.0337(9) 0.0221(8) 0.0250(8) 0.0075(7) 0.0082(7) 0.0115(6)
O2 0.0181(5) 0.0319(6) 0.0168(5) -0.0004(5) 0.0010(4) 0.0033(4)
C1' 0.0180(7) 0.0161(7) 0.0181(7) 0.0029(6) 0.0045(6) -0.0004(6)
C2' 0.0199(7) 0.0140(7) 0.0163(7) 0.0042(6) 0.0054(6) 0.0006(5)
C3' 0.0203(8) 0.0196(8) 0.0193(7) 0.0028(6) 0.0033(6) 0.0002(6)
C4' 0.0195(8) 0.0221(8) 0.0278(8) -0.0003(6) 0.0078(6) 0.0004(6)
C5' 0.0290(8) 0.0208(8) 0.0225(8) 0.0030(7) 0.0136(6) 0.0046(6)
C6' 0.0252(8) 0.0217(8) 0.0161(7) 0.0061(6) 0.0054(6) 0.0023(6)
C7' 0.0224(8) 0.0320(9) 0.0192(7) 0.0054(7) -0.0017(6) 0.0007(6)
C1" 0.0199(7) 0.0134(7) 0.0188(7) 0.0016(6) 0.0057(6) 0.0028(5)
C2" 0.0246(8) 0.0210(8) 0.0181(7) 0.0035(6) 0.0016(6) 0.0036(6)
C3" 0.0329(9) 0.0280(9) 0.0182(7) 0.0042(7) 0.0085(7) 0.0009(6)
C4" 0.0269(9) 0.0268(9) 0.0310(9) 0.0068(7) 0.0140(7) 0.0036(7)
C5" 0.0211(8) 0.0325(9) 0.0288(8) 0.0069(7) 0.0020(6) 0.0082(7)
C6" 0.0237(8) 0.0275(9) 0.0179(7) 0.0037(7) 0.0016(6) 0.0032(6)

loop_
_atom_type_symbol
_atom_type_description
_atom_type_scat_dispersion_real
_atom_type_scat_dispersion_imag
_atom_type_scat_source
C C 0.0033 0.0016 'International Tables Vol C Tables 4.2.6.8 and 6.1.1.4'
H H 0.0000 0.0000 'International Tables Vol C Tables 4.2.6.8 and 6.1.1.4'
O O 0.0106 0.0060 'International Tables Vol C Tables 4.2.6.8 and 6.1.1.4'
Se Se -0.0929 2.2259 'International Tables Vol C Tables 4.2.6.8 and 6.1.1.4'

loop_
_geom_angle_atom_site_label_1
_geom_angle_atom_site_label_2
_geom_angle_atom_site_label_3
_geom_angle
_geom_angle_publ_flag
C1" Se C3 99.14(6) y
C2 O1 C6 110.71(12) y
O1 C2 C2' 108.62(12) y
O1 C2 C3 110.67(11) y
C2' C2 C3 114.91(12) y
O1 C2 H2 107.4 ?
C2' C2 H2 107.4 ?
C3 C2 H2 107.4 ?
C4 C3 C2 109.31(12) y
C4 C3 Se 112.70(10) y
C2 C3 Se 108.13(10) y
C4 C3 H3 108.9 ?
C2 C3 H3 108.9 ?
Se C3 H3 108.9 ?
C5 C4 C3 111.69(13) y
C5 C4 H4 109.3 ?
C3 C4 H4 109.3 ?
C5 C4 H4A 109.3 ?
C3 C4 H4A 109.3 ?
H4 C4 H4A 107.9 ?
C6 C5 C4 110.60(13) y
C6 C5 H5 109.5 ?
C4 C5 H5 109.5 ?
C6 C5 H5A 109.5 ?
C4 C5 H5A 109.5 ?
H5 C5 H5A 108.1 ?
O1 C6 C5 111.84(13) y
O1 C6 H6 109.2 ?
C5 C6 H6 109.2 ?
O1 C6 H6A 109.2 ?
C5 C6 H6A 109.2 ?
H6 C6 H6A 107.9 ?
C1' O2 C7' 117.40(12) ?
O2 C1' C6' 124.24(14) ?
O2 C1' C2' 115.11(13) ?
C6' C1' C2' 120.65(14) ?
C3' C2' C1' 118.86(14) ?
C3' C2' C2 122.35(13) ?
C1' C2' C2 118.74(13) ?
C2' C3' C4' 120.61(15) ?
C2' C3' H3B 119.7 ?
C4' C3' H3B 119.7 ?
C5' C4' C3' 119.80(15) ?
C5' C4' H4B 120.1 ?
C3' C4' H4B 120.1 ?
C4' C5' C6' 120.70(14) ?
C4' C5' H5B 119.6 ?
C6' C5' H5B 119.6 ?
C1' C6' C5' 119.37(14) ?
C1' C6' H6B 120.3 ?
C5' C6' H6B 120.3 ?
O2 C7' H7A 109.5 ?
O2 C7' H7B 109.5 ?
H7A C7' H7B 109.5 ?
O2 C7' H7C 109.5 ?
H7A C7' H7C 109.5 ?
H7B C7' H7C 109.5 ?
C2" C1" C6" 119.23(14) ?
C2" C1" Se 118.99(12) ?
C6" C1" Se 121.63(11) ?
C1" C2" C3" 120.40(15) ?
C1" C2" H2C 119.8 ?
C3" C2" H2C 119.8 ?
C4" C3" C2" 120.18(15) ?
C4" C3" H3C 119.9 ?
C2" C3" H3C 119.9 ?
C3" C4" C5" 119.49(15) ?
C3" C4" H4C 120.3 ?
C5" C4" H4C 120.3 ?
C6" C5" C4" 120.35(15) ?
C6" C5" H5C 119.8 ?
C4" C5" H5C 119.8 ?
C5" C6" C1" 120.32(14) ?
C5" C6" H6C 119.8 ?
C1" C6" H6C 119.8 ?

loop_
_geom_bond_atom_site_label_1
_geom_bond_atom_site_label_2
_geom_bond_site_symmetry_2
_geom_bond_distance
_geom_bond_publ_flag
Se C1" . 1.9244(15) y
Se C3 . 1.9842(15) y
O1 C2 . 1.4289(18) y
O1 C6 . 1.4405(18) y
C2 C2' . 1.5145(19) y
C2 C3 . 1.539(2) y
C2 H2 . 1.0000 ?
C3 C4 . 1.529(2) y
C3 H3 . 1.0000 ?
C4 C5 . 1.526(2) y
C4 H4 . 0.9536 ?
C4 H4A . 0.9536 ?
C5 C6 . 1.519(2) y
C5 H5 . 0.9754 ?
C5 H5A . 0.9754 ?
C6 H6 . 0.9844 ?
C6 H6A . 0.9844 ?
O2 C1' . 1.3731(18) ?
O2 C7' . 1.4284(18) ?
C1' C6' . 1.390(2) ?
C1' C2' . 1.404(2) ?
C2' C3' . 1.390(2) ?
C3' C4' . 1.396(2) ?
C3' H3B . 0.9500 ?
C4' C5' . 1.380(2) ?
C4' H4B . 0.9500 ?
C5' C6' . 1.392(2) ?
C5' H5B . 0.9500 ?
C6' H6B . 0.9500 ?
C7' H7A . 0.9800 ?
C7' H7B . 0.9800 ?
C7' H7C . 0.9800 ?
C1" C2" . 1.388(2) ?
C1" C6" . 1.396(2) ?
C2" C3" . 1.390(2) ?
C2" H2C . 0.9500 ?
C3" C4" . 1.388(3) ?
C3" H3C . 0.9500 ?
C4" C5" . 1.392(2) ?
C4" H4C . 0.9500 ?
C5" C6" . 1.382(2) ?
C5" H5C . 0.9500 ?
C6" H6C . 0.9500 ?

loop_
_geom_torsion_atom_site_label_1
_geom_torsion_atom_site_label_2
_geom_torsion_atom_site_label_3
_geom_torsion_atom_site_label_4
_geom_torsion
C6 O1 C2 C2' 169.53(12)
C6 O1 C2 C3 -63.46(15)
O1 C2 C3 C4 57.78(15)
C2' C2 C3 C4 -178.76(12)
O1 C2 C3 Se -65.24(13)
C2' C2 C3 Se 58.22(14)
C1" Se C3 C4 56.72(11)
C1" Se C3 C2 177.66(10)
C2 C3 C4 C5 -50.98(16)
Se C3 C4 C5 69.28(14)
C3 C4 C5 C6 49.53(18)
C2 O1 C6 C5 61.79(17)
C4 C5 C6 O1 -54.16(19)
C7' O2 C1' C6' -5.4(2)
C7' O2 C1' C2' 174.98(13)
O2 C1' C2' C3' 179.95(13)
C6' C1' C2' C3' 0.4(2)
O2 C1' C2' C2 -2.41(19)
C6' C1' C2' C2 177.99(14)
O1 C2 C2' C3' 16.94(19)
C3 C2 C2' C3' -107.61(16)
O1 C2 C2' C1' -160.62(12)
C3 C2 C2' C1' 74.84(17)
C1' C2' C3' C4' 0.1(2)
C2 C2' C3' C4' -177.41(14)
C2' C3' C4' C5' -0.4(2)
C3' C4' C5' C6' 0.2(2)
O2 C1' C6' C5' 179.88(14)
C2' C1' C6' C5' -0.6(2)
C4' C5' C6' C1' 0.3(2)
C3 Se C1" C2" -119.70(13)
C3 Se C1" C6" 64.77(14)
C6" C1" C2" C3" 1.5(2)
Se C1" C2" C3" -174.13(13)
C1" C2" C3" C4" -1.5(3)
C2" C3" C4" C5" 0.0(3)
C3" C4" C5" C6" 1.4(3)
C4" C5" C6" C1" -1.3(3)
C2" C1" C6" C5" -0.1(2)
Se C1" C6" C5" 175.40(13)
